data_2233754
loop_
_publ_author_name
'Selvanayagam, S.'
'Sridhar, B.'
'Saravanan, P.'
'Raghunathan, R.'

_publ_section_title
;
 1-(2-Hydroxyethyl)-1'-methyl-4'-(naphthalen-1-yl)-1'',2'',3'',4''-tetrahydrodispiro[indoline-3,2'-pyrrolidine-3',2''-naphthalene]-2,1''-dione
;
_journal_coeditor_code BT5819
_journal_issue 3
_journal_name_full 'Acta Crystallographica Section E'
_journal_page_first o800
_journal_page_last o801
_journal_paper_doi 10.1107/S1600536812006617
_journal_volume 68
_journal_year 2012
_chemical_formula_iupac 'C33 H30 N2 O3'
_chemical_formula_moiety 'C33 H30 N2 O3'
_chemical_formula_sum 'C33 H30 N2 O3'
_chemical_formula_weight 502.59
_chemical_name_systematic
1-(2-Hydroxyethyl)-1'-methyl-4'-(naphthalen-1-yl)-1'',2'',3'',4''-tetrahydrodispiro[indoline-3,2'-pyrrolidine-3',2''-naphthalene]-2,1''-dione
_space_group_IT_number 14
_symmetry_cell_setting monoclinic
_symmetry_space_group_name_Hall '-P 2ybc'
_symmetry_space_group_name_H-M 'P 1 21/c 1'
_atom_sites_solution_hydrogens geom
_atom_sites_solution_primary direct
_atom_sites_solution_secondary difmap
_audit_creation_method SHELXL-97
_cell_angle_alpha 90.00
_cell_angle_beta 107.796(2)
_cell_angle_gamma 90.00
_cell_formula_units_Z 4
_cell_length_a 12.0236(18)
_cell_length_b 14.054(2)
_cell_length_c 15.950(2)
_cell_measurement_reflns_used 18685
_cell_measurement_temperature 292(2)
_cell_measurement_theta_max 27.8
_cell_measurement_theta_min 2.2
_cell_volume 2566.3(6)
_computing_cell_refinement 'SAINT (Bruker, 2001)'
_computing_data_collection 'SMART (Bruker, 2001)'
_computing_data_reduction 'SAINT (Bruker, 2001)'
_computing_molecular_graphics
;
ORTEP-3 (Farrugia, 1997) and PLATON (Spek, 2009)'
;
_computing_publication_material 'SHELXL97 (Sheldrick, 2008) and PLATON (Spek, 2009)'
_computing_structure_refinement 'SHELXL97 (Sheldrick, 2008)'
_computing_structure_solution 'SHELXS97 (Sheldrick, 2008)'
_diffrn_ambient_temperature 292(2)
_diffrn_measured_fraction_theta_full 1.000
_diffrn_measured_fraction_theta_max 0.986
_diffrn_measurement_device 'Bruker SMART APEX CCD area-detector'
_diffrn_measurement_device_type 'Bruker SMART APEX CCD area-detector'
_diffrn_measurement_method '\w scans'
_diffrn_radiation_monochromator graphite
_diffrn_radiation_source 'fine-focus sealed tube'
_diffrn_radiation_type MoK\a
_diffrn_radiation_wavelength 0.71073
_diffrn_reflns_av_R_equivalents 0.0211
_diffrn_reflns_av_sigmaI/netI 0.0166
_diffrn_reflns_limit_h_max 15
_diffrn_reflns_limit_h_min -15
_diffrn_reflns_limit_k_max 18
_diffrn_reflns_limit_k_min -18
_diffrn_reflns_limit_l_max 20
_diffrn_reflns_limit_l_min -21
_diffrn_reflns_number 29561
_diffrn_reflns_theta_full 25.00
_diffrn_reflns_theta_max 27.99
_diffrn_reflns_theta_min 1.78
_diffrn_standards_number 0
_exptl_absorpt_coefficient_mu 0.083
_exptl_absorpt_correction_type none
_exptl_crystal_colour Colourless
_exptl_crystal_density_diffrn 1.301
_exptl_crystal_density_method 'not measured'
_exptl_crystal_description Block
_exptl_crystal_F_000 1064
_exptl_crystal_size_max 0.22
_exptl_crystal_size_mid 0.20
_exptl_crystal_size_min 0.18
_refine_diff_density_max 0.266
_refine_diff_density_min -0.158
_refine_ls_extinction_method none
_refine_ls_goodness_of_fit_ref 1.021
_refine_ls_hydrogen_treatment constr
_refine_ls_matrix_type full
_refine_ls_number_parameters 345
_refine_ls_number_reflns 6100
_refine_ls_number_restraints 0
_refine_ls_restrained_S_all 1.021
_refine_ls_R_factor_all 0.0537
_refine_ls_R_factor_gt 0.0439
_refine_ls_shift/su_max 0.000
_refine_ls_shift/su_mean 0.000
_refine_ls_structure_factor_coef Fsqd
_refine_ls_weighting_details 'calc w=1/[\s^2^(Fo^2^)+(0.0763P)^2^+0.3393P] where P=(Fo^2^+2Fc^2^)/3'
_refine_ls_weighting_scheme calc
_refine_ls_wR_factor_gt 0.1213
_refine_ls_wR_factor_ref 0.1302
_reflns_number_gt 4956
_reflns_number_total 6100
_reflns_threshold_expression I>2\s(I)
_cod_data_source_file bt5819.cif
_cod_data_source_block I
_cod_original_cell_volume 2566.2(7)
_cod_original_sg_symbol_H-M 'P 21/c'
_cod_database_code 2233754
_cod_database_fobs_code 2233754

loop_
_symmetry_equiv_pos_as_xyz
'x, y, z'
'-x, y+1/2, -z+1/2'
'-x, -y, -z'
'x, -y-1/2, z-1/2'

loop_
_atom_site_type_symbol
_atom_site_label
_atom_site_fract_x
_atom_site_fract_y
_atom_site_fract_z
_atom_site_U_iso_or_equiv
_atom_site_adp_type
_atom_site_calc_flag
_atom_site_refinement_flags
_atom_site_occupancy
_atom_site_symmetry_multiplicity
N N1 0.10384(8) 0.22419(7) 0.19534(6) 0.0402(2) Uani d . 1 1
N N2 0.00850(9) -0.00310(7) 0.19134(7) 0.0459(2) Uani d . 1 1
O O1 0.30700(9) 0.24467(6) 0.39617(6) 0.0558(2) Uani d . 1 1
O O2 0.11658(9) 0.03889(7) 0.10210(6) 0.0555(2) Uani d . 1 1
O O3 -0.19054(11) 0.03227(8) 0.03809(7) 0.0652(3) Uani d . 1 1
H H3 -0.1606 0.0206 -0.0006 0.098 Uiso calc R 1 1
C C1 0.19263(10) 0.24133(9) 0.15200(8) 0.0434(3) Uani d . 1 1
H H1A 0.1927 0.3073 0.1341 0.052 Uiso calc R 1 1
H H1B 0.1812 0.2007 0.1009 0.052 Uiso calc R 1 1
C C2 0.30466(10) 0.21616(8) 0.22418(7) 0.0399(2) Uani d . 1 1
H H2 0.3234 0.2710 0.2640 0.048 Uiso calc R 1 1
C C3 0.26925(9) 0.13307(7) 0.27700(7) 0.0365(2) Uani d . 1 1
C C4 0.13143(10) 0.13071(8) 0.23768(7) 0.0369(2) Uani d . 1 1
C C5 -0.01552(11) 0.23600(10) 0.13839(9) 0.0523(3) Uani d . 1 1
H H5A -0.0279 0.3010 0.1194 0.078 Uiso calc R 1 1
H H5B -0.0689 0.2195 0.1702 0.078 Uiso calc R 1 1
H H5C -0.0286 0.1953 0.0880 0.078 Uiso calc R 1 1
C C6 0.41155(11) 0.19724(9) 0.19625(8) 0.0449(3) Uani d . 1 1
C C7 0.40481(14) 0.14455(11) 0.12339(10) 0.0597(4) Uani d . 1 1
H H7 0.3324 0.1218 0.0894 0.072 Uiso calc R 1 1
C C8 0.50454(17) 0.12346(14) 0.09794(12) 0.0758(5) Uani d . 1 1
H H8 0.4970 0.0891 0.0467 0.091 Uiso calc R 1 1
C C9 0.61114(15) 0.15324(14) 0.14808(13) 0.0746(5) Uani d . 1 1
H H9 0.6767 0.1379 0.1315 0.090 Uiso calc R 1 1
C C10 0.62429(12) 0.20652(11) 0.22432(11) 0.0603(4) Uani d . 1 1
C C11 0.73543(14) 0.23652(14) 0.27924(15) 0.0771(5) Uani d . 1 1
H H11 0.8019 0.2193 0.2646 0.093 Uiso calc R 1 1
C C12 0.74729(15) 0.28936(15) 0.35201(15) 0.0834(6) Uani d . 1 1
H H12 0.8212 0.3078 0.3870 0.100 Uiso calc R 1 1
C C13 0.65024(15) 0.31585(13) 0.37427(13) 0.0769(5) Uani d . 1 1
H H13 0.6588 0.3537 0.4237 0.092 Uiso calc R 1 1
C C14 0.54088(13) 0.28741(10) 0.32481(10) 0.0588(4) Uani d . 1 1
H H14 0.4766 0.3055 0.3419 0.071 Uiso calc R 1 1
C C15 0.52372(11) 0.23149(9) 0.24881(9) 0.0480(3) Uani d . 1 1
C C16 0.30264(10) 0.16184(8) 0.37488(7) 0.0397(2) Uani d . 1 1
C C17 0.32705(10) 0.08631(9) 0.44286(7) 0.0412(3) Uani d . 1 1
C C18 0.35333(11) 0.11383(10) 0.53084(8) 0.0496(3) Uani d . 1 1
H H18 0.3584 0.1781 0.5453 0.060 Uiso calc R 1 1
C C19 0.37171(13) 0.04706(12) 0.59598(9) 0.0601(4) Uani d . 1 1
H H19 0.3896 0.0658 0.6545 0.072 Uiso calc R 1 1
C C20 0.36361(13) -0.04786(12) 0.57435(10) 0.0643(4) Uani d . 1 1
H H20 0.3742 -0.0934 0.6184 0.077 Uiso calc R 1 1
C C21 0.34002(13) -0.07620(10) 0.48835(10) 0.0574(3) Uani d . 1 1
H H21 0.3363 -0.1407 0.4749 0.069 Uiso calc R 1 1
C C22 0.32156(10) -0.00945(9) 0.42105(8) 0.0445(3) Uani d . 1 1
C C23 0.29843(12) -0.03946(8) 0.32751(9) 0.0494(3) Uani d . 1 1
H H23A 0.2166 -0.0560 0.3029 0.059 Uiso calc R 1 1
H H23B 0.3442 -0.0958 0.3256 0.059 Uiso calc R 1 1
C C24 0.32839(11) 0.03774(8) 0.27179(8) 0.0433(3) Uani d . 1 1
H H24A 0.3053 0.0168 0.2109 0.052 Uiso calc R 1 1
H H24B 0.4124 0.0469 0.2907 0.052 Uiso calc R 1 1
C C25 0.06134(10) 0.10957(8) 0.29967(7) 0.0388(2) Uani d . 1 1
C C26 0.05570(11) 0.15438(9) 0.37485(8) 0.0462(3) Uani d . 1 1
H H26 0.0992 0.2090 0.3950 0.055 Uiso calc R 1 1
C C27 -0.01597(13) 0.11681(11) 0.42021(9) 0.0578(4) Uani d . 1 1
H H27 -0.0198 0.1463 0.4715 0.069 Uiso calc R 1 1
C C28 -0.08122(13) 0.03680(13) 0.39040(10) 0.0634(4) Uani d . 1 1
H H28 -0.1276 0.0121 0.4224 0.076 Uiso calc R 1 1
C C29 -0.07937(12) -0.00782(11) 0.31387(9) 0.0574(3) Uani d . 1 1
H H29 -0.1248 -0.0614 0.2929 0.069 Uiso calc R 1 1
C C30 -0.00761(10) 0.03006(8) 0.26956(8) 0.0435(3) Uani d . 1 1
C C31 0.08823(10) 0.05013(8) 0.16833(8) 0.0420(3) Uani d . 1 1
C C32 -0.05995(13) -0.07827(10) 0.13719(10) 0.0569(3) Uani d . 1 1
H H32A -0.0609 -0.1330 0.1740 0.068 Uiso calc R 1 1
H H32B -0.0230 -0.0974 0.0936 0.068 Uiso calc R 1 1
C C33 -0.18359(13) -0.04818(11) 0.09099(10) 0.0604(4) Uani d . 1 1
H H33A -0.2245 -0.1003 0.0547 0.072 Uiso calc R 1 1
H H33B -0.2227 -0.0349 0.1347 0.072 Uiso calc R 1 1

loop_
_atom_site_aniso_label
_atom_site_aniso_U_11
_atom_site_aniso_U_22
_atom_site_aniso_U_33
_atom_site_aniso_U_12
_atom_site_aniso_U_13
_atom_site_aniso_U_23
N1 0.0400(5) 0.0397(5) 0.0409(5) 0.0025(4) 0.0125(4) 0.0074(4)
N2 0.0489(6) 0.0408(5) 0.0435(5) -0.0068(4) 0.0073(4) -0.0023(4)
O1 0.0814(7) 0.0387(5) 0.0462(5) -0.0043(4) 0.0181(5) -0.0082(4)
O2 0.0625(6) 0.0640(6) 0.0414(5) -0.0040(4) 0.0178(4) -0.0132(4)
O3 0.0724(7) 0.0672(6) 0.0546(6) 0.0100(5) 0.0171(5) 0.0018(5)
C1 0.0446(6) 0.0444(6) 0.0425(6) 0.0008(5) 0.0152(5) 0.0075(5)
C2 0.0406(6) 0.0385(6) 0.0409(6) -0.0016(4) 0.0131(5) 0.0007(4)
C3 0.0405(6) 0.0340(5) 0.0346(5) 0.0005(4) 0.0106(4) -0.0017(4)
C4 0.0413(6) 0.0353(5) 0.0341(5) -0.0008(4) 0.0113(4) 0.0003(4)
C5 0.0432(7) 0.0575(8) 0.0532(7) 0.0032(5) 0.0103(5) 0.0145(6)
C6 0.0449(6) 0.0457(6) 0.0461(6) 0.0018(5) 0.0170(5) 0.0061(5)
C7 0.0603(8) 0.0694(9) 0.0528(7) 0.0048(7) 0.0223(6) -0.0030(6)
C8 0.0860(12) 0.0850(12) 0.0696(10) 0.0159(9) 0.0435(9) -0.0009(9)
C9 0.0644(10) 0.0850(11) 0.0888(12) 0.0199(8) 0.0447(9) 0.0227(10)
C10 0.0489(7) 0.0606(8) 0.0762(10) 0.0076(6) 0.0264(7) 0.0291(7)
C11 0.0430(8) 0.0840(12) 0.1049(14) 0.0056(7) 0.0236(8) 0.0441(11)
C12 0.0495(9) 0.0860(13) 0.1007(15) -0.0155(8) 0.0022(9) 0.0262(11)
C13 0.0629(10) 0.0701(10) 0.0830(11) -0.0189(8) 0.0007(8) 0.0044(9)
C14 0.0500(7) 0.0546(8) 0.0660(9) -0.0086(6) 0.0090(6) 0.0026(6)
C15 0.0430(6) 0.0447(6) 0.0568(7) 0.0013(5) 0.0159(5) 0.0167(5)
C16 0.0415(6) 0.0378(6) 0.0387(5) -0.0004(4) 0.0104(4) -0.0034(4)
C17 0.0386(6) 0.0454(6) 0.0377(5) 0.0024(5) 0.0088(4) 0.0012(5)
C18 0.0482(7) 0.0594(8) 0.0405(6) 0.0038(6) 0.0125(5) -0.0024(5)
C19 0.0564(8) 0.0838(11) 0.0390(6) 0.0105(7) 0.0133(6) 0.0085(6)
C20 0.0606(9) 0.0761(10) 0.0555(8) 0.0123(7) 0.0167(7) 0.0265(7)
C21 0.0583(8) 0.0502(7) 0.0614(8) 0.0060(6) 0.0149(6) 0.0141(6)
C22 0.0409(6) 0.0430(6) 0.0469(6) 0.0035(5) 0.0093(5) 0.0056(5)
C23 0.0580(7) 0.0339(6) 0.0504(7) 0.0049(5) 0.0080(6) -0.0015(5)
C24 0.0481(6) 0.0388(6) 0.0409(6) 0.0058(5) 0.0104(5) -0.0050(4)
C25 0.0412(6) 0.0378(5) 0.0373(5) 0.0030(4) 0.0119(4) 0.0058(4)
C26 0.0499(7) 0.0474(6) 0.0417(6) 0.0076(5) 0.0147(5) 0.0030(5)
C27 0.0603(8) 0.0749(10) 0.0432(7) 0.0141(7) 0.0234(6) 0.0107(6)
C28 0.0541(8) 0.0854(11) 0.0550(8) 0.0013(7) 0.0229(6) 0.0247(7)
C29 0.0529(7) 0.0608(8) 0.0564(8) -0.0097(6) 0.0134(6) 0.0168(6)
C30 0.0434(6) 0.0431(6) 0.0414(6) -0.0001(5) 0.0092(5) 0.0085(5)
C31 0.0429(6) 0.0414(6) 0.0386(6) -0.0001(5) 0.0079(5) -0.0026(4)
C32 0.0621(8) 0.0406(7) 0.0592(8) -0.0100(6) 0.0053(6) -0.0056(6)
C33 0.0583(8) 0.0640(9) 0.0517(7) -0.0152(6) 0.0063(6) -0.0021(6)

loop_
_atom_type_symbol
_atom_type_description
_atom_type_scat_dispersion_real
_atom_type_scat_dispersion_imag
_atom_type_scat_source
C C 0.0033 0.0016 'International Tables Vol C Tables 4.2.6.8 and 6.1.1.4'
H H 0.0000 0.0000 'International Tables Vol C Tables 4.2.6.8 and 6.1.1.4'
N N 0.0061 0.0033 'International Tables Vol C Tables 4.2.6.8 and 6.1.1.4'
O O 0.0106 0.0060 'International Tables Vol C Tables 4.2.6.8 and 6.1.1.4'

loop_
_geom_angle_atom_site_label_1
_geom_angle_atom_site_label_2
_geom_angle_atom_site_label_3
_geom_angle
C5 N1 C1 114.25(9)
C5 N1 C4 115.50(9)
C1 N1 C4 105.70(9)
C31 N2 C30 111.13(10)
C31 N2 C32 124.16(11)
C30 N2 C32 124.42(11)
C33 O3 H3 109.5
N1 C1 C2 102.12(9)
N1 C1 H1A 111.3
C2 C1 H1A 111.3
N1 C1 H1B 111.3
C2 C1 H1B 111.3
H1A C1 H1B 109.2
C6 C2 C1 117.06(10)
C6 C2 C3 114.98(9)
C1 C2 C3 104.82(9)
C6 C2 H2 106.4
C1 C2 H2 106.4
C3 C2 H2 106.4
C24 C3 C16 107.63(9)
C24 C3 C2 114.47(9)
C16 C3 C2 108.55(9)
C24 C3 C4 114.06(9)
C16 C3 C4 108.89(9)
C2 C3 C4 103.02(8)
N1 C4 C25 112.58(9)
N1 C4 C31 110.16(9)
C25 C4 C31 100.96(9)
N1 C4 C3 103.03(8)
C25 C4 C3 118.06(9)
C31 C4 C3 112.22(9)
N1 C5 H5A 109.5
N1 C5 H5B 109.5
H5A C5 H5B 109.5
N1 C5 H5C 109.5
H5A C5 H5C 109.5
H5B C5 H5C 109.5
C7 C6 C15 118.79(12)
C7 C6 C2 121.02(12)
C15 C6 C2 120.13(11)
C6 C7 C8 121.79(15)
C6 C7 H7 119.1
C8 C7 H7 119.1
C9 C8 C7 120.01(16)
C9 C8 H8 120.0
C7 C8 H8 120.0
C8 C9 C10 121.04(14)
C8 C9 H9 119.5
C10 C9 H9 119.5
C9 C10 C11 122.12(15)
C9 C10 C15 119.47(14)
C11 C10 C15 118.41(17)
C12 C11 C10 121.79(16)
C12 C11 H11 119.1
C10 C11 H11 119.1
C11 C12 C13 119.87(16)
C11 C12 H12 120.1
C13 C12 H12 120.1
C12 C13 C14 120.98(19)
C12 C13 H13 119.5
C14 C13 H13 119.5
C13 C14 C15 121.44(16)
C13 C14 H14 119.3
C15 C14 H14 119.3
C14 C15 C10 117.47(13)
C14 C15 C6 123.69(12)
C10 C15 C6 118.82(13)
O1 C16 C17 120.16(10)
O1 C16 C3 120.81(10)
C17 C16 C3 119.02(9)
C22 C17 C18 120.00(11)
C22 C17 C16 121.90(10)
C18 C17 C16 118.09(11)
C19 C18 C17 120.55(13)
C19 C18 H18 119.7
C17 C18 H18 119.7
C18 C19 C20 119.55(13)
C18 C19 H19 120.2
C20 C19 H19 120.2
C21 C20 C19 120.66(13)
C21 C20 H20 119.7
C19 C20 H20 119.7
C20 C21 C22 120.73(14)
C20 C21 H21 119.6
C22 C21 H21 119.6
C17 C22 C21 118.48(12)
C17 C22 C23 120.34(11)
C21 C22 C23 121.17(12)
C22 C23 C24 112.28(10)
C22 C23 H23A 109.1
C24 C23 H23A 109.1
C22 C23 H23B 109.1
C24 C23 H23B 109.1
H23A C23 H23B 107.9
C23 C24 C3 113.42(10)
C23 C24 H24A 108.9
C3 C24 H24A 108.9
C23 C24 H24B 108.9
C3 C24 H24B 108.9
H24A C24 H24B 107.7
C26 C25 C30 119.19(11)
C26 C25 C4 131.81(11)
C30 C25 C4 109.00(10)
C25 C26 C27 118.99(13)
C25 C26 H26 120.5
C27 C26 H26 120.5
C28 C27 C26 120.81(13)
C28 C27 H27 119.6
C26 C27 H27 119.6
C27 C28 C29 121.20(13)
C27 C28 H28 119.4
C29 C28 H28 119.4
C30 C29 C28 117.41(13)
C30 C29 H29 121.3
C28 C29 H29 121.3
C29 C30 C25 122.36(12)
C29 C30 N2 127.39(12)
C25 C30 N2 110.25(10)
O2 C31 N2 125.07(11)
O2 C31 C4 126.21(11)
N2 C31 C4 108.64(10)
N2 C32 C33 112.50(12)
N2 C32 H32A 109.1
C33 C32 H32A 109.1
N2 C32 H32B 109.1
C33 C32 H32B 109.1
H32A C32 H32B 107.8
O3 C33 C32 113.01(12)
O3 C33 H33A 109.0
C32 C33 H33A 109.0
O3 C33 H33B 109.0
C32 C33 H33B 109.0
H33A C33 H33B 107.8

loop_
_geom_bond_atom_site_label_1
_geom_bond_atom_site_label_2
_geom_bond_distance
N1 C5 1.4545(16)
N1 C1 1.4582(15)
N1 C4 1.4681(14)
N2 C31 1.3522(16)
N2 C30 1.3996(16)
N2 C32 1.4508(16)
O1 C16 1.2091(14)
O2 C31 1.2154(15)
O3 C33 1.3979(18)
O3 H3 0.8200
C1 C2 1.5222(16)
C1 H1A 0.9700
C1 H1B 0.9700
C2 C6 1.5069(17)
C2 C3 1.5729(15)
C2 H2 0.9800
C3 C24 1.5308(15)
C3 C16 1.5423(15)
C3 C4 1.5828(16)
C4 C25 1.5118(15)
C4 C31 1.5572(15)
C5 H5A 0.9600
C5 H5B 0.9600
C5 H5C 0.9600
C6 C7 1.3593(19)
C6 C15 1.4361(18)
C7 C8 1.410(2)
C7 H7 0.9300
C8 C9 1.353(3)
C8 H8 0.9300
C9 C10 1.395(3)
C9 H9 0.9300
C10 C11 1.420(2)
C10 C15 1.4236(19)
C11 C12 1.348(3)
C11 H11 0.9300
C12 C13 1.371(3)
C12 H12 0.9300
C13 C14 1.370(2)
C13 H13 0.9300
C14 C15 1.406(2)
C14 H14 0.9300
C16 C17 1.4812(16)
C17 C22 1.3865(17)
C17 C18 1.3957(16)
C18 C19 1.3669(19)
C18 H18 0.9300
C19 C20 1.374(2)
C19 H19 0.9300
C20 C21 1.372(2)
C20 H20 0.9300
C21 C22 1.3914(18)
C21 H21 0.9300
C22 C23 1.4926(18)
C23 C24 1.5142(18)
C23 H23A 0.9700
C23 H23B 0.9700
C24 H24A 0.9700
C24 H24B 0.9700
C25 C26 1.3743(17)
C25 C30 1.3868(17)
C26 C27 1.3876(19)
C26 H26 0.9300
C27 C28 1.370(2)
C27 H27 0.9300
C28 C29 1.378(2)
C28 H28 0.9300
C29 C30 1.3784(18)
C29 H29 0.9300
C32 C33 1.504(2)
C32 H32A 0.9700
C32 H32B 0.9700
C33 H33A 0.9700
C33 H33B 0.9700

loop_
_geom_hbond_atom_site_label_D
_geom_hbond_atom_site_label_H
_geom_hbond_atom_site_label_A
_geom_hbond_site_symmetry_A
_geom_hbond_distance_DH
_geom_hbond_distance_HA
_geom_hbond_distance_DA
_geom_hbond_angle_DHA
C26 H26 O1 . 0.93 2.54 3.198(2) 128
C24 H24A O2 . 0.97 2.42 3.098(2) 127
C14 H14 O1 . 0.93 2.59 3.394(2) 145
C2 H2 O1 . 0.98 2.21 2.764(2) 115
C1 H1B O2 . 0.97 2.40 3.020(2) 121
O3 H3 O2 3 0.82 2.03 2.8300(10) 164
C20 H20 Cg1 3_556 0.93 2.71 3.603(2) 161

loop_
_geom_torsion_atom_site_label_1
_geom_torsion_atom_site_label_2
_geom_torsion_atom_site_label_3
_geom_torsion_atom_site_label_4
_geom_torsion
C5 N1 C1 C2 -175.59(10)
C4 N1 C1 C2 -47.49(11)
N1 C1 C2 C6 162.32(10)
N1 C1 C2 C3 33.58(11)
C6 C2 C3 C24 -14.77(14)
C1 C2 C3 C24 115.21(10)
C6 C2 C3 C16 105.48(11)
C1 C2 C3 C16 -124.54(10)
C6 C2 C3 C4 -139.17(10)
C1 C2 C3 C4 -9.19(11)
C5 N1 C4 C25 -63.23(13)
C1 N1 C4 C25 169.41(9)
C5 N1 C4 C31 48.61(13)
C1 N1 C4 C31 -78.75(11)
C5 N1 C4 C3 168.51(10)
C1 N1 C4 C3 41.16(10)
C24 C3 C4 N1 -142.90(9)
C16 C3 C4 N1 96.87(10)
C2 C3 C4 N1 -18.23(10)
C24 C3 C4 C25 92.34(12)
C16 C3 C4 C25 -27.88(13)
C2 C3 C4 C25 -142.98(9)
C24 C3 C4 C31 -24.43(13)
C16 C3 C4 C31 -144.66(9)
C2 C3 C4 C31 100.24(10)
C1 C2 C6 C7 -42.55(17)
C3 C2 C6 C7 81.16(15)
C1 C2 C6 C15 140.16(12)
C3 C2 C6 C15 -96.14(13)
C15 C6 C7 C8 -0.5(2)
C2 C6 C7 C8 -177.84(14)
C6 C7 C8 C9 2.2(3)
C7 C8 C9 C10 -1.3(3)
C8 C9 C10 C11 178.36(16)
C8 C9 C10 C15 -1.2(2)
C9 C10 C11 C12 178.86(16)
C15 C10 C11 C12 -1.6(2)
C10 C11 C12 C13 -0.3(3)
C11 C12 C13 C14 1.7(3)
C12 C13 C14 C15 -1.1(3)
C13 C14 C15 C10 -0.9(2)
C13 C14 C15 C6 177.94(14)
C9 C10 C15 C14 -178.30(13)
C11 C10 C15 C14 2.11(19)
C9 C10 C15 C6 2.82(19)
C11 C10 C15 C6 -176.76(12)
C7 C6 C15 C14 179.24(13)
C2 C6 C15 C14 -3.40(18)
C7 C6 C15 C10 -1.96(18)
C2 C6 C15 C10 175.39(11)
C24 C3 C16 O1 151.83(12)
C2 C3 C16 O1 27.41(15)
C4 C3 C16 O1 -84.06(13)
C24 C3 C16 C17 -29.45(13)
C2 C3 C16 C17 -153.87(10)
C4 C3 C16 C17 94.66(11)
O1 C16 C17 C22 179.21(12)
C3 C16 C17 C22 0.48(16)
O1 C16 C17 C18 0.81(17)
C3 C16 C17 C18 -177.92(10)
C22 C17 C18 C19 -1.21(19)
C16 C17 C18 C19 177.22(12)
C17 C18 C19 C20 -0.3(2)
C18 C19 C20 C21 1.6(2)
C19 C20 C21 C22 -1.3(2)
C18 C17 C22 C21 1.49(18)
C16 C17 C22 C21 -176.88(11)
C18 C17 C22 C23 -177.44(11)
C16 C17 C22 C23 4.19(18)
C20 C21 C22 C17 -0.3(2)
C20 C21 C22 C23 178.64(13)
C17 C22 C23 C24 21.81(17)
C21 C22 C23 C24 -157.09(12)
C22 C23 C24 C3 -53.54(14)
C16 C3 C24 C23 55.80(13)
C2 C3 C24 C23 176.56(10)
C4 C3 C24 C23 -65.12(13)
N1 C4 C25 C26 -61.43(16)
C31 C4 C25 C26 -178.86(12)
C3 C4 C25 C26 58.47(16)
N1 C4 C25 C30 117.98(10)
C31 C4 C25 C30 0.55(11)
C3 C4 C25 C30 -122.12(10)
C30 C25 C26 C27 2.18(17)
C4 C25 C26 C27 -178.46(12)
C25 C26 C27 C28 -0.6(2)
C26 C27 C28 C29 -1.2(2)
C27 C28 C29 C30 1.3(2)
C28 C29 C30 C25 0.3(2)
C28 C29 C30 N2 179.84(13)
C26 C25 C30 C29 -2.08(18)
C4 C25 C30 C29 178.42(11)
C26 C25 C30 N2 178.34(10)
C4 C25 C30 N2 -1.16(13)
C31 N2 C30 C29 -178.19(13)
C32 N2 C30 C29 7.8(2)
C31 N2 C30 C25 1.36(14)
C32 N2 C30 C25 -172.66(11)
C30 N2 C31 O2 -177.80(12)
C32 N2 C31 O2 -3.8(2)
C30 N2 C31 C4 -0.96(13)
C32 N2 C31 C4 173.07(11)
N1 C4 C31 O2 57.84(15)
C25 C4 C31 O2 177.03(12)
C3 C4 C31 O2 -56.34(15)
N1 C4 C31 N2 -118.95(10)
C25 C4 C31 N2 0.25(11)
C3 C4 C31 N2 126.88(10)
C31 N2 C32 C33 -103.09(15)
C30 N2 C32 C33 70.17(16)
N2 C32 C33 O3 57.18(17)
